data_7100957
loop_
_publ_author_name
'Yoshinori Naruta'
'Takefumi Chishiro'
'Yuichi Shimazaki'
'Fumito Tani'

_publ_section_title
;
Selective Formation of a Stable mu-Peroxo Ferric
Heme-CuII Complex from the Corresponding mu-Oxo FeIII-CuII Species with
Hydrogen Peroxide
;
_journal_name_full 'Chemical Communications'
_journal_paper_doi 10.1039/b413275k
_journal_year 2005
_chemical_formula_sum 'C107 H105 B Cu Fe N9 O5'
_chemical_formula_weight 1727.27
_space_group_IT_number 2
_symmetry_cell_setting triclinic
_symmetry_Int_Tables_number 2
_symmetry_space_group_name_Hall '-P 1'
_symmetry_space_group_name_H-M 'P -1'
_cell_angle_alpha 75.13(3)
_cell_angle_beta 89.45(4)
_cell_angle_gamma 83.78(4)
_cell_formula_units_Z 2
_cell_length_a 13.035(6)
_cell_length_b 14.360(6)
_cell_length_c 25.42(1)
_cell_measurement_temperature 133.2
_cell_volume 4571(3)
_exptl_crystal_density_diffrn 1.255
_cod_original_formula_sum 'C107 H105 B Cu Fe N9 O5 '
_cod_database_code 7100957

loop_
_symmetry_equiv_pos_as_xyz
x,y,z
-x,-y,-z

loop_
_atom_site_label
_atom_site_type_symbol
_atom_site_fract_x
_atom_site_fract_y
_atom_site_fract_z
_atom_site_U_iso_or_equiv
_atom_site_adp_type
_atom_site_occupancy
_atom_site_calc_flag
_atom_site_refinement_flags
_atom_site_disorder_assembly
_atom_site_disorder_group
Cu(1) Cu -0.07447(5) 0.19006(4) 0.70541(2) 0.0307(2) Uani 1.00 d . . .
Fe(1) Fe -0.13216(5) 0.07181(5) 0.84396(3) 0.0275(2) Uani 1.00 d . . .
O(1) O 0.3193(2) 0.2967(2) 0.8344(1) 0.040(1) Uani 1.00 d . . .
O(2) O -0.0956(2) 0.1289(2) 0.7777(1) 0.0311(9) Uani 1.00 d . . .
O(3) O -0.2497(4) -0.1154(4) 0.4355(2) 0.098(2) Uani 1.00 d . . .
O(4) O -0.5922(5) 0.1614(4) 0.3528(3) 0.133(3) Uani 1.00 d . . .
O(5) O 0.3138(5) 0.6357(5) 0.8932(2) 0.116(2) Uani 1.00 d . . .
N(1) N 0.0495(3) 0.2593(3) 0.7199(2) 0.034(1) Uani 1.00 d . . .
N(2) N -0.0642(3) 0.0734(3) 0.6705(2) 0.036(1) Uani 1.00 d . . .
N(3) N -0.2111(3) 0.2875(3) 0.6782(2) 0.034(1) Uani 1.00 d . . .
N(4) N -0.0353(3) 0.2559(3) 0.6254(1) 0.034(1) Uani 1.00 d . . .
N(5) N -0.0094(3) -0.0319(3) 0.8824(1) 0.028(1) Uani 1.00 d . . .
N(6) N -0.2047(3) -0.0485(3) 0.8357(1) 0.031(1) Uani 1.00 d . . .
N(7) N -0.2828(3) 0.1373(2) 0.8501(1) 0.028(1) Uani 1.00 d . . .
N(8) N -0.0880(3) 0.1532(2) 0.8970(1) 0.027(1) Uani 1.00 d . . .
N(9) N 0.2332(3) 0.1627(3) 0.8628(2) 0.036(1) Uani 1.00 d . . .
C(1) C 0.0904(4) 0.3163(3) 0.6765(2) 0.034(1) Uani 1.00 d . . .
C(2) C 0.1860(4) 0.3477(4) 0.6775(2) 0.040(1) Uani 1.00 d . . .
C(3) C 0.2418(4) 0.3228(3) 0.7264(2) 0.037(1) Uani 1.00 d . . .
C(4) C 0.1998(4) 0.2658(3) 0.7723(2) 0.029(1) Uani 1.00 d . . .
C(5) C 0.1038(4) 0.2355(3) 0.7674(2) 0.031(1) Uani 1.00 d . . .
C(6) C 0.0196(4) 0.3409(4) 0.6261(2) 0.040(1) Uani 1.00 d . . .
C(7) C 0.2573(3) 0.2437(3) 0.8257(2) 0.030(1) Uani 1.00 d . . .
C(8) C -0.0066(4) 0.0858(4) 0.6256(2) 0.037(1) Uani 1.00 d . . .
C(9) C 0.0131(4) 0.0145(4) 0.5989(2) 0.053(2) Uani 1.00 d . . .
C(10) C -0.0294(5) -0.0718(4) 0.6186(3) 0.062(2) Uani 1.00 d . . .
C(11) C -0.0919(5) -0.0846(4) 0.6631(2) 0.051(2) Uani 1.00 d . . .
C(12) C -0.1067(4) -0.0103(4) 0.6888(2) 0.041(2) Uani 1.00 d . . .
C(13) C 0.0340(4) 0.1825(4) 0.6072(2) 0.039(1) Uani 1.00 d . . .
C(14) C -0.1431(6) -0.1761(4) 0.6832(3) 0.076(2) Uani 1.00 d . . .
C(15) C -0.2144(4) 0.3266(4) 0.6240(2) 0.038(1) Uani 1.00 d . . .
C(16) C -0.2914(4) 0.3982(4) 0.5988(2) 0.046(2) Uani 1.00 d . . .
C(17) C -0.3668(4) 0.4286(4) 0.6312(2) 0.054(2) Uani 1.00 d . . .
C(18) C -0.3678(4) 0.3877(4) 0.6867(2) 0.046(2) Uani 1.00 d . . .
C(19) C -0.2863(4) 0.3163(4) 0.7085(2) 0.040(1) Uani 1.00 d . . .
C(20) C -0.1314(4) 0.2850(4) 0.5927(2) 0.040(1) Uani 1.00 d . . .
C(21) C -0.4515(5) 0.4187(4) 0.7221(2) 0.066(2) Uani 1.00 d . . .
C(22) C 0.2594(4) 0.1287(3) 0.9186(2) 0.032(1) Uani 1.00 d . . .
C(23) C 0.3522(4) 0.1455(4) 0.9402(2) 0.041(2) Uani 1.00 d . . .
C(24) C 0.3729(4) 0.1076(4) 0.9952(2) 0.050(2) Uani 1.00 d . . .
C(25) C 0.3035(4) 0.0545(4) 1.0286(2) 0.057(2) Uani 1.00 d . . .
C(26) C 0.2116(4) 0.0394(4) 1.0065(2) 0.050(2) Uani 1.00 d . . .
C(27) C 0.1872(4) 0.0780(3) 0.9520(2) 0.030(1) Uani 1.00 d . . .
C(28) C 0.0848(4) 0.0678(3) 0.9271(2) 0.029(1) Uani 1.00 d . . .
C(29) C 0.0758(3) -0.0149(3) 0.9094(2) 0.030(1) Uani 1.00 d . . .
C(30) C 0.1518(4) -0.0981(4) 0.9179(2) 0.040(2) Uani 1.00 d . . .
C(31) C 0.1134(4) -0.1653(3) 0.8981(2) 0.040(2) Uani 1.00 d . . .
C(32) C 0.0118(4) -0.1251(3) 0.8756(2) 0.033(1) Uani 1.00 d . . .
C(33) C -0.0552(4) -0.1748(3) 0.8534(2) 0.035(1) Uani 1.00 d . . .
C(34) C -0.1557(4) -0.1393(3) 0.8357(2) 0.031(1) Uani 1.00 d . . .
C(35) C -0.2270(4) -0.1915(3) 0.8144(2) 0.040(2) Uani 1.00 d . . .
C(36) C -0.3167(4) -0.1348(4) 0.8025(2) 0.038(2) Uani 1.00 d . . .
C(37) C -0.3035(4) -0.0442(3) 0.8156(2) 0.033(1) Uani 1.00 d . . .
C(38) C -0.3824(3) 0.0322(3) 0.8112(2) 0.030(1) Uani 1.00 d . . .
C(39) C -0.3716(3) 0.1155(3) 0.8287(2) 0.027(1) Uani 1.00 d . . .
C(40) C -0.4542(3) 0.1903(3) 0.8295(2) 0.034(1) Uani 1.00 d . . .
C(41) C -0.4164(4) 0.2556(3) 0.8508(2) 0.034(1) Uani 1.00 d . . .
C(42) C -0.3091(4) 0.2247(3) 0.8634(2) 0.029(1) Uani 1.00 d . . .
C(43) C -0.2436(4) 0.2726(3) 0.8875(2) 0.032(1) Uani 1.00 d . . .
C(44) C -0.1418(4) 0.2370(3) 0.9047(2) 0.033(1) Uani 1.00 d . . .
C(45) C -0.0787(4) 0.2813(3) 0.9358(2) 0.039(2) Uani 1.00 d . . .
C(46) C 0.0119(4) 0.2249(4) 0.9465(2) 0.040(2) Uani 1.00 d . . .
C(47) C 0.0072(4) 0.1449(3) 0.9225(2) 0.030(1) Uani 1.00 d . . .
C(48) C -0.0163(4) -0.2742(3) 0.8467(2) 0.036(1) Uani 1.00 d . . .
C(49) C 0.0472(4) -0.2811(4) 0.8028(2) 0.044(2) Uani 1.00 d . . .
C(50) C 0.0751(4) -0.3732(4) 0.7942(2) 0.053(2) Uani 1.00 d . . .
C(51) C 0.0424(4) -0.4564(4) 0.8275(2) 0.050(2) Uani 1.00 d . . .
C(52) C -0.0173(4) -0.4475(4) 0.8719(3) 0.055(2) Uani 1.00 d . . .
C(53) C -0.0472(4) -0.3563(4) 0.8824(2) 0.045(2) Uani 1.00 d . . .
C(54) C 0.0895(5) -0.1941(4) 0.7665(2) 0.063(2) Uani 1.00 d . . .
C(55) C 0.0754(5) -0.5534(4) 0.8163(3) 0.080(2) Uani 1.00 d . . .
C(56) C -0.1087(5) -0.3528(4) 0.9322(2) 0.057(2) Uani 1.00 d . . .
C(57) C -0.4859(4) 0.0237(3) 0.7883(2) 0.032(1) Uani 1.00 d . . .
C(58) C -0.5109(4) 0.0694(4) 0.7331(2) 0.047(2) Uani 1.00 d . . .
C(59) C -0.6101(4) 0.0693(4) 0.7138(2) 0.046(2) Uani 1.00 d . . .
C(60) C -0.6844(4) 0.0244(3) 0.7459(2) 0.042(2) Uani 1.00 d . . .
C(61) C -0.6586(4) -0.0229(3) 0.7998(2) 0.039(2) Uani 1.00 d . . .
C(62) C -0.5606(4) -0.0226(3) 0.8216(2) 0.033(1) Uani 1.00 d . . .
C(63) C -0.4288(5) 0.1176(5) 0.6955(2) 0.079(2) Uani 1.00 d . . .
C(64) C -0.7923(4) 0.0261(4) 0.7238(2) 0.060(2) Uani 1.00 d . . .
C(65) C -0.5391(4) -0.0708(4) 0.8812(2) 0.045(2) Uani 1.00 d . . .
C(66) C -0.2867(4) 0.3679(3) 0.8975(2) 0.035(1) Uani 1.00 d . . .
C(67) C -0.2733(4) 0.4554(3) 0.8584(2) 0.039(2) Uani 1.00 d . . .
C(68) C -0.3164(4) 0.5429(3) 0.8674(2) 0.047(2) Uani 1.00 d . . .
C(69) C -0.3692(4) 0.5477(3) 0.9145(2) 0.045(2) Uani 1.00 d . . .
C(70) C -0.3807(4) 0.4610(4) 0.9527(2) 0.046(2) Uani 1.00 d . . .
C(71) C -0.3405(4) 0.3708(3) 0.9447(2) 0.040(2) Uani 1.00 d . . .
C(72) C -0.2143(4) 0.4542(4) 0.8068(2) 0.052(2) Uani 1.00 d . . .
C(73) C -0.4148(5) 0.6448(4) 0.9228(3) 0.069(2) Uani 1.00 d . . .
C(74) C -0.3564(4) 0.2795(4) 0.9877(2) 0.054(2) Uani 1.00 d . . .
C(75) C -0.2436(4) 0.2457(4) 0.4663(2) 0.043(2) Uani 1.00 d . . .
C(76) C -0.3237(4) 0.2560(4) 0.5017(2) 0.048(2) Uani 1.00 d . . .
C(77) C -0.3502(5) 0.1802(5) 0.5441(2) 0.063(2) Uani 1.00 d . . .
C(78) C -0.2972(6) 0.0892(5) 0.5530(2) 0.068(2) Uani 1.00 d . . .
C(79) C -0.2201(5) 0.0736(4) 0.5183(3) 0.065(2) Uani 1.00 d . . .
C(80) C -0.1935(5) 0.1496(4) 0.4757(2) 0.055(2) Uani 1.00 d . . .
C(81) C -0.2654(4) 0.3305(4) 0.3587(2) 0.044(2) Uani 1.00 d . . .
C(82) C -0.2917(4) 0.4141(4) 0.3163(2) 0.054(2) Uani 1.00 d . . .
C(83) C -0.3341(4) 0.4115(4) 0.2664(2) 0.056(2) Uani 1.00 d . . .
C(84) C -0.3505(5) 0.3232(5) 0.2576(2) 0.060(2) Uani 1.00 d . . .
C(85) C -0.3267(5) 0.2397(4) 0.2979(2) 0.054(2) Uani 1.00 d . . .
C(86) C -0.2832(4) 0.2449(4) 0.3464(2) 0.047(2) Uani 1.00 d . . .
C(87) C -0.0846(4) 0.3339(4) 0.4081(2) 0.046(2) Uani 1.00 d . . .
C(88) C -0.0440(5) 0.3925(4) 0.3603(2) 0.051(2) Uani 1.00 d . . .
C(89) C 0.0615(5) 0.4031(4) 0.3557(3) 0.058(2) Uani 1.00 d . . .
C(90) C 0.1298(5) 0.3555(5) 0.3973(3) 0.070(2) Uani 1.00 d . . .
C(91) C 0.0938(5) 0.2946(5) 0.4433(3) 0.064(2) Uani 1.00 d . . .
C(92) C -0.0110(5) 0.2857(4) 0.4480(2) 0.052(2) Uani 1.00 d . . .
C(93) C -0.2492(4) 0.4386(4) 0.4326(2) 0.043(2) Uani 1.00 d . . .
C(94) C -0.3493(5) 0.4821(4) 0.4245(3) 0.061(2) Uani 1.00 d . . .
C(95) C -0.3831(5) 0.5683(5) 0.4406(3) 0.080(3) Uani 1.00 d . . .
C(96) C -0.3154(6) 0.6090(5) 0.4664(3) 0.072(2) Uani 1.00 d . . .
C(97) C -0.2154(6) 0.5679(4) 0.4754(2) 0.063(2) Uani 1.00 d . . .
C(98) C -0.1838(5) 0.4837(4) 0.4590(2) 0.047(2) Uani 1.00 d . . .
C(99) C -0.3738(6) -0.1272(5) 0.5034(3) 0.080(3) Uani 1.00 d . . .
C(100) C -0.3300(5) -0.0811(5) 0.4502(3) 0.063(2) Uani 1.00 d . . .
C(101) C -0.3880(6) 0.0085(5) 0.4171(3) 0.086(3) Uani 1.00 d . . .
C(102) C -0.5380(6) 0.2981(5) 0.3786(3) 0.096(3) Uani 1.00 d . . .
C(103) C -0.5886(6) 0.2502(6) 0.3418(4) 0.090(3) Uani 1.00 d . . .
C(104) C -0.6334(6) 0.3133(5) 0.2889(4) 0.106(3) Uani 1.00 d . . .
C(105) C 0.2155(8) 0.518(1) 0.9429(4) 0.237(6) Uani 1.00 d . . .
C(106) C 0.2972(9) 0.5512(7) 0.9059(4) 0.118(4) Uani 1.00 d . . .
C(107) C 0.3722(9) 0.4833(7) 0.8864(4) 0.149(5) Uani 1.00 d . . .
B(1) B -0.2115(5) 0.3363(4) 0.4168(2) 0.045(2) Uani 1.00 d . . .
H(1) H 0.1925 0.1230 0.8490 0.0433 Uiso 1.00 calc . . .
H(2) H 0.2136 0.3857 0.6454 0.0474 Uiso 1.00 calc . . .
H(3) H 0.3076 0.3445 0.7283 0.0442 Uiso 1.00 calc . . .
H(4) H 0.0749 0.1963 0.7987 0.0377 Uiso 1.00 calc . . .
H(5) H 0.0597 0.3569 0.5943 0.0479 Uiso 1.00 calc . . .
H(6) H -0.0293 0.3945 0.6271 0.0479 Uiso 1.00 calc . . .
H(7) H 0.0551 0.0239 0.5677 0.0634 Uiso 1.00 calc . . .
H(8) H -0.0152 -0.1226 0.6010 0.0739 Uiso 1.00 calc . . .
H(9) H -0.1480 -0.0184 0.7203 0.0492 Uiso 1.00 calc . . .
H(10) H 0.0372 0.2004 0.5686 0.0469 Uiso 1.00 calc . . .
H(11) H 0.1011 0.1785 0.6224 0.0469 Uiso 1.00 calc . . .
H(12) H -0.1828 -0.1722 0.7142 0.0917 Uiso 1.00 calc . . .
H(13) H -0.1869 -0.1837 0.6553 0.0917 Uiso 1.00 calc . . .
H(14) H -0.0918 -0.2302 0.6928 0.0917 Uiso 1.00 calc . . .
H(15) H -0.2923 0.4255 0.5606 0.0547 Uiso 1.00 calc . . .
H(16) H -0.4193 0.4788 0.6149 0.0647 Uiso 1.00 calc . . .
H(17) H -0.2845 0.2871 0.7466 0.0481 Uiso 1.00 calc . . .
H(18) H -0.1192 0.3323 0.5603 0.0480 Uiso 1.00 calc . . .
H(19) H -0.1532 0.2298 0.5838 0.0480 Uiso 1.00 calc . . .
H(20) H -0.4516 0.4858 0.7197 0.0795 Uiso 1.00 calc . . .
H(21) H -0.5166 0.4072 0.7100 0.0795 Uiso 1.00 calc . . .
H(22) H -0.4391 0.3826 0.7588 0.0795 Uiso 1.00 calc . . .
H(23) H 0.3999 0.1820 0.9175 0.0487 Uiso 1.00 calc . . .
H(24) H 0.4356 0.1181 1.0104 0.0602 Uiso 1.00 calc . . .
H(25) H 0.3188 0.0285 1.0663 0.0680 Uiso 1.00 calc . . .
H(26) H 0.1648 0.0019 1.0292 0.0601 Uiso 1.00 calc . . .
H(27) H 0.2179 -0.1043 0.9346 0.0481 Uiso 1.00 calc . . .
H(28) H 0.1467 -0.2278 0.8988 0.0484 Uiso 1.00 calc . . .
H(29) H -0.2127 -0.2551 0.8097 0.0474 Uiso 1.00 calc . . .
H(30) H -0.3775 -0.1509 0.7882 0.0459 Uiso 1.00 calc . . .
H(31) H -0.5231 0.1928 0.8171 0.0410 Uiso 1.00 calc . . .
H(32) H -0.4540 0.3126 0.8565 0.0403 Uiso 1.00 calc . . .
H(33) H -0.0976 0.3393 0.9466 0.0474 Uiso 1.00 calc . . .
H(34) H 0.0688 0.2360 0.9663 0.0478 Uiso 1.00 calc . . .
H(35) H 0.1180 -0.3785 0.7644 0.0631 Uiso 1.00 calc . . .
H(36) H -0.0386 -0.5042 0.8959 0.0662 Uiso 1.00 calc . . .
H(37) H 0.1627 -0.2025 0.7692 0.0750 Uiso 1.00 calc . . .
H(38) H 0.0684 -0.1871 0.7299 0.0750 Uiso 1.00 calc . . .
H(39) H 0.0640 -0.1376 0.7775 0.0750 Uiso 1.00 calc . . .
H(40) H 0.0462 -0.6028 0.8425 0.0955 Uiso 1.00 calc . . .
H(41) H 0.0524 -0.5528 0.7809 0.0955 Uiso 1.00 calc . . .
H(42) H 0.1486 -0.5657 0.8186 0.0955 Uiso 1.00 calc . . .
H(43) H -0.1230 -0.2874 0.9340 0.0682 Uiso 1.00 calc . . .
H(44) H -0.1717 -0.3795 0.9304 0.0682 Uiso 1.00 calc . . .
H(45) H -0.0703 -0.3892 0.9638 0.0682 Uiso 1.00 calc . . .
H(46) H -0.6271 0.1017 0.6769 0.0553 Uiso 1.00 calc . . .
H(47) H -0.7086 -0.0562 0.8224 0.0466 Uiso 1.00 calc . . .
H(48) H -0.3660 0.1108 0.7155 0.0943 Uiso 1.00 calc . . .
H(49) H -0.4180 0.0875 0.6664 0.0943 Uiso 1.00 calc . . .
H(50) H -0.4514 0.1845 0.6812 0.0943 Uiso 1.00 calc . . .
H(51) H -0.8227 0.0913 0.7115 0.0715 Uiso 1.00 calc . . .
H(52) H -0.7889 -0.0034 0.6943 0.0715 Uiso 1.00 calc . . .
H(53) H -0.8331 -0.0086 0.7517 0.0715 Uiso 1.00 calc . . .
H(54) H -0.5852 -0.0408 0.9026 0.0544 Uiso 1.00 calc . . .
H(55) H -0.5484 -0.1376 0.8884 0.0544 Uiso 1.00 calc . . .
H(56) H -0.4700 -0.0645 0.8902 0.0544 Uiso 1.00 calc . . .
H(57) H -0.3094 0.6013 0.8404 0.0564 Uiso 1.00 calc . . .
H(58) H -0.4168 0.4628 0.9851 0.0551 Uiso 1.00 calc . . .
H(59) H -0.1898 0.3893 0.8072 0.0623 Uiso 1.00 calc . . .
H(60) H -0.2588 0.4814 0.7761 0.0623 Uiso 1.00 calc . . .
H(61) H -0.1575 0.4911 0.8049 0.0623 Uiso 1.00 calc . . .
H(62) H -0.3612 0.6848 0.9225 0.0825 Uiso 1.00 calc . . .
H(63) H -0.4633 0.6755 0.8943 0.0825 Uiso 1.00 calc . . .
H(64) H -0.4485 0.6348 0.9568 0.0825 Uiso 1.00 calc . . .
H(65) H -0.4282 0.2747 0.9924 0.0646 Uiso 1.00 calc . . .
H(66) H -0.3250 0.2248 0.9768 0.0646 Uiso 1.00 calc . . .
H(67) H -0.3259 0.2814 1.0212 0.0646 Uiso 1.00 calc . . .
H(68) H -0.3622 0.3178 0.4967 0.0582 Uiso 1.00 calc . . .
H(69) H -0.4054 0.1914 0.5672 0.0759 Uiso 1.00 calc . . .
H(70) H -0.3138 0.0381 0.5827 0.0813 Uiso 1.00 calc . . .
H(71) H -0.1844 0.0105 0.5232 0.0779 Uiso 1.00 calc . . .
H(72) H -0.1400 0.1367 0.4520 0.0663 Uiso 1.00 calc . . .
H(73) H -0.2802 0.4752 0.3218 0.0643 Uiso 1.00 calc . . .
H(74) H -0.3514 0.4698 0.2389 0.0668 Uiso 1.00 calc . . .
H(75) H -0.3782 0.3203 0.2236 0.0723 Uiso 1.00 calc . . .
H(76) H -0.3399 0.1789 0.2926 0.0642 Uiso 1.00 calc . . .
H(77) H -0.2643 0.1858 0.3730 0.0565 Uiso 1.00 calc . . .
H(78) H -0.0895 0.4253 0.3308 0.0608 Uiso 1.00 calc . . .
H(79) H 0.0862 0.4436 0.3235 0.0696 Uiso 1.00 calc . . .
H(80) H 0.2010 0.3643 0.3944 0.0840 Uiso 1.00 calc . . .
H(81) H 0.1406 0.2590 0.4716 0.0770 Uiso 1.00 calc . . .
H(82) H -0.0340 0.2443 0.4804 0.0626 Uiso 1.00 calc . . .
H(83) H -0.3977 0.4535 0.4076 0.0726 Uiso 1.00 calc . . .
H(84) H -0.4523 0.5973 0.4336 0.0957 Uiso 1.00 calc . . .
H(85) H -0.3377 0.6656 0.4779 0.0860 Uiso 1.00 calc . . .
H(86) H -0.1677 0.5965 0.4927 0.0752 Uiso 1.00 calc . . .
H(87) H -0.1143 0.4556 0.4662 0.0567 Uiso 1.00 calc . . .
H(88) H -0.4369 -0.0910 0.5084 0.0963 Uiso 1.00 calc . . .
H(89) H -0.3862 -0.1915 0.5042 0.0963 Uiso 1.00 calc . . .
H(90) H -0.3264 -0.1287 0.5319 0.0963 Uiso 1.00 calc . . .
H(91) H -0.3464 0.0605 0.4119 0.1035 Uiso 1.00 calc . . .
H(92) H -0.4059 -0.0005 0.3828 0.1035 Uiso 1.00 calc . . .
H(93) H -0.4490 0.0234 0.4354 0.1035 Uiso 1.00 calc . . .
H(94) H -0.4671 0.2734 0.3836 0.1153 Uiso 1.00 calc . . .
H(95) H -0.5437 0.3661 0.3628 0.1153 Uiso 1.00 calc . . .
H(96) H -0.5709 0.2855 0.4128 0.1153 Uiso 1.00 calc . . .
H(97) H -0.6244 0.3790 0.2867 0.1276 Uiso 1.00 calc . . .
H(98) H -0.5994 0.2942 0.2596 0.1276 Uiso 1.00 calc . . .
H(99) H -0.7050 0.3069 0.2870 0.1276 Uiso 1.00 calc . . .
H(100) H 0.2279 0.5308 0.9771 0.2850 Uiso 1.00 calc . . .
H(101) H 0.1510 0.5515 0.9281 0.2850 Uiso 1.00 calc . . .
H(102) H 0.2141 0.4504 0.9478 0.2850 Uiso 1.00 calc . . .
H(103) H 0.3531 0.4194 0.8984 0.1791 Uiso 1.00 calc . . .
H(104) H 0.3730 0.5018 0.8477 0.1791 Uiso 1.00 calc . . .
H(105) H 0.4392 0.4851 0.9004 0.1791 Uiso 1.00 calc . . .

loop_
_atom_site_aniso_label
_atom_site_aniso_U_11
_atom_site_aniso_U_22
_atom_site_aniso_U_33
_atom_site_aniso_U_12
_atom_site_aniso_U_13
_atom_site_aniso_U_23
Cu(1) 0.0259(3) 0.0385(3) 0.0284(3) -0.0056(3) 0.0039(3) -0.0092(3)
Fe(1) 0.0218(4) 0.0322(4) 0.0302(4) -0.0082(3) 0.0061(3) -0.0089(3)
O(1) 0.032(2) 0.038(2) 0.049(2) -0.013(2) -0.007(2) -0.003(2)
O(2) 0.029(2) 0.034(2) 0.029(2) -0.005(1) 0.004(1) -0.005(1)
O(3) 0.067(4) 0.117(4) 0.109(4) 0.010(3) 0.026(3) -0.038(3)
O(4) 0.118(5) 0.066(3) 0.201(7) -0.019(4) -0.040(5) -0.003(4)
O(5) 0.121(5) 0.130(5) 0.104(4) 0.012(4) -0.013(4) -0.050(4)
N(1) 0.031(2) 0.034(2) 0.036(2) -0.010(2) 0.005(2) -0.007(2)
N(2) 0.031(2) 0.044(2) 0.039(2) -0.007(2) 0.002(2) -0.019(2)
N(3) 0.029(2) 0.041(2) 0.033(2) -0.006(2) 0.003(2) -0.010(2)
N(4) 0.023(2) 0.053(3) 0.028(2) -0.008(2) -0.002(2) -0.011(2)
N(5) 0.023(2) 0.032(2) 0.033(2) -0.008(2) 0.007(2) -0.010(2)
N(6) 0.021(2) 0.032(2) 0.041(2) -0.008(2) 0.006(2) -0.008(2)
N(7) 0.022(2) 0.034(2) 0.032(2) -0.009(2) 0.005(2) -0.012(2)
N(8) 0.022(2) 0.032(2) 0.030(2) -0.009(2) 0.008(2) -0.010(2)
N(9) 0.036(3) 0.048(2) 0.029(2) -0.023(2) 0.006(2) -0.012(2)
C(1) 0.032(3) 0.039(3) 0.031(3) -0.004(2) 0.006(2) -0.006(2)
C(2) 0.028(3) 0.051(3) 0.034(3) -0.010(2) 0.003(2) 0.001(2)
C(3) 0.029(3) 0.045(3) 0.036(3) -0.013(2) 0.005(2) -0.003(2)
C(4) 0.027(3) 0.029(2) 0.033(3) -0.009(2) 0.004(2) -0.008(2)
C(5) 0.033(3) 0.032(3) 0.028(3) -0.008(2) 0.004(2) -0.003(2)
C(6) 0.032(3) 0.052(3) 0.032(3) -0.011(3) 0.002(2) -0.003(2)
C(7) 0.022(3) 0.031(3) 0.038(3) -0.007(2) 0.008(2) -0.010(2)
C(8) 0.031(3) 0.053(3) 0.033(3) 0.000(2) 0.002(2) -0.021(3)
C(9) 0.053(4) 0.071(4) 0.040(3) -0.006(3) 0.010(3) -0.026(3)
C(10) 0.066(5) 0.066(4) 0.067(4) 0.002(3) 0.005(4) -0.047(4)
C(11) 0.057(4) 0.051(3) 0.051(4) -0.008(3) 0.005(3) -0.022(3)
C(12) 0.049(4) 0.048(3) 0.032(3) -0.010(3) 0.002(2) -0.018(3)
C(13) 0.033(3) 0.053(3) 0.032(3) -0.003(3) 0.002(2) -0.013(2)
C(14) 0.096(6) 0.066(4) 0.084(5) -0.028(4) 0.027(4) -0.042(4)
C(15) 0.028(3) 0.048(3) 0.036(3) -0.008(2) 0.006(2) -0.006(2)
C(16) 0.036(3) 0.054(3) 0.040(3) 0.005(3) 0.000(3) -0.002(3)
C(17) 0.039(4) 0.052(4) 0.061(4) 0.010(3) -0.002(3) -0.002(3)
C(18) 0.031(3) 0.052(3) 0.048(3) -0.001(3) 0.009(3) -0.001(3)
C(19) 0.029(3) 0.046(3) 0.040(3) -0.004(2) 0.008(2) -0.003(2)
C(20) 0.038(3) 0.048(3) 0.030(3) -0.005(3) -0.004(2) -0.004(2)
C(21) 0.043(4) 0.069(4) 0.067(4) 0.016(3) 0.012(3) 0.008(3)
C(22) 0.029(3) 0.040(3) 0.027(3) -0.010(2) 0.002(2) -0.006(2)
C(23) 0.035(3) 0.059(3) 0.029(3) -0.024(3) 0.006(2) -0.006(2)
C(24) 0.031(3) 0.080(4) 0.040(3) -0.023(3) -0.000(2) -0.010(3)
C(25) 0.043(4) 0.090(4) 0.032(3) -0.036(3) -0.010(3) 0.007(3)
C(26) 0.036(3) 0.074(4) 0.035(3) -0.022(3) 0.003(3) 0.001(3)
C(27) 0.027(3) 0.036(3) 0.031(3) -0.009(2) 0.003(2) -0.012(2)
C(28) 0.027(3) 0.038(3) 0.023(2) -0.012(2) 0.003(2) -0.004(2)
C(29) 0.019(2) 0.042(3) 0.029(2) -0.010(2) 0.007(2) -0.008(2)
C(30) 0.025(3) 0.048(3) 0.046(3) -0.007(2) 0.001(2) -0.006(3)
C(31) 0.029(3) 0.032(3) 0.057(3) -0.003(2) 0.005(3) -0.006(3)
C(32) 0.023(3) 0.037(3) 0.037(3) -0.006(2) 0.008(2) -0.003(2)
C(33) 0.031(3) 0.034(3) 0.043(3) -0.009(2) 0.016(2) -0.015(2)
C(34) 0.023(3) 0.031(3) 0.044(3) -0.008(2) 0.012(2) -0.014(2)
C(35) 0.032(3) 0.039(3) 0.056(3) -0.016(2) 0.006(3) -0.023(3)
C(36) 0.022(3) 0.051(3) 0.052(3) -0.014(2) 0.005(2) -0.027(3)
C(37) 0.024(3) 0.037(3) 0.042(3) -0.012(2) 0.005(2) -0.016(2)
C(38) 0.021(3) 0.040(3) 0.033(3) -0.010(2) 0.003(2) -0.013(2)
C(39) 0.024(3) 0.034(3) 0.026(2) -0.010(2) 0.008(2) -0.010(2)
C(40) 0.020(3) 0.042(3) 0.040(3) -0.006(2) 0.005(2) -0.009(2)
C(41) 0.022(3) 0.038(3) 0.041(3) -0.004(2) 0.006(2) -0.010(2)
C(42) 0.028(3) 0.032(3) 0.029(3) -0.006(2) 0.009(2) -0.010(2)
C(43) 0.034(3) 0.033(3) 0.029(3) -0.004(2) 0.007(2) -0.008(2)
C(44) 0.028(3) 0.037(3) 0.035(3) -0.012(2) 0.005(2) -0.009(2)
C(45) 0.042(3) 0.039(3) 0.044(3) -0.007(3) 0.000(3) -0.020(3)
C(46) 0.034(3) 0.049(3) 0.042(3) -0.011(3) 0.000(2) -0.019(3)
C(47) 0.028(3) 0.034(3) 0.029(3) -0.013(2) 0.003(2) -0.009(2)
C(48) 0.022(3) 0.038(3) 0.051(3) -0.007(2) 0.007(2) -0.015(2)
C(49) 0.024(3) 0.049(3) 0.064(4) -0.006(2) 0.008(3) -0.021(3)
C(50) 0.035(3) 0.062(4) 0.070(4) -0.005(3) 0.011(3) -0.034(3)
C(51) 0.038(3) 0.042(3) 0.075(4) -0.000(3) 0.003(3) -0.023(3)
C(52) 0.048(4) 0.035(3) 0.084(5) -0.010(3) 0.009(3) -0.016(3)
C(53) 0.029(3) 0.045(3) 0.060(4) -0.005(3) 0.010(3) -0.010(3)
C(54) 0.048(4) 0.066(4) 0.072(4) -0.002(3) 0.023(3) -0.017(3)
C(55) 0.055(4) 0.062(4) 0.137(6) 0.005(3) 0.003(4) -0.058(4)
C(56) 0.056(4) 0.042(3) 0.070(4) -0.015(3) 0.011(3) -0.006(3)
C(57) 0.027(3) 0.037(3) 0.034(3) -0.007(2) 0.001(2) -0.012(2)
C(58) 0.048(4) 0.050(3) 0.041(3) -0.013(3) -0.002(3) -0.005(3)
C(59) 0.053(4) 0.043(3) 0.041(3) -0.013(3) -0.013(3) -0.005(3)
C(60) 0.036(3) 0.037(3) 0.052(3) -0.006(2) -0.015(3) -0.008(3)
C(61) 0.026(3) 0.043(3) 0.049(3) -0.010(2) 0.005(2) -0.011(3)
C(62) 0.025(3) 0.041(3) 0.037(3) -0.010(2) 0.003(2) -0.014(2)
C(63) 0.088(5) 0.112(5) 0.034(3) -0.060(4) 0.005(3) 0.005(3)
C(64) 0.042(4) 0.060(4) 0.077(4) -0.005(3) -0.019(3) -0.017(3)
C(65) 0.028(3) 0.062(4) 0.044(3) -0.014(3) 0.006(2) -0.006(3)
C(66) 0.024(3) 0.039(3) 0.044(3) -0.006(2) 0.003(2) -0.016(2)
C(67) 0.028(3) 0.039(3) 0.054(3) -0.010(2) 0.004(2) -0.016(3)
C(68) 0.043(3) 0.033(3) 0.063(4) -0.010(3) 0.003(3) -0.005(3)
C(69) 0.034(3) 0.034(3) 0.068(4) -0.006(2) 0.008(3) -0.016(3)
C(70) 0.047(4) 0.043(3) 0.052(3) -0.004(3) 0.015(3) -0.020(3)
C(71) 0.042(3) 0.038(3) 0.043(3) 0.001(2) 0.004(3) -0.014(3)
C(72) 0.055(4) 0.042(3) 0.059(4) -0.017(3) 0.010(3) -0.008(3)
C(73) 0.055(4) 0.044(3) 0.117(6) -0.009(3) 0.020(4) -0.038(4)
C(74) 0.060(4) 0.047(3) 0.051(3) 0.006(3) 0.025(3) -0.011(3)
C(75) 0.046(3) 0.050(3) 0.036(3) -0.014(3) -0.006(3) -0.011(3)
C(76) 0.040(3) 0.061(4) 0.043(3) -0.019(3) 0.002(3) -0.004(3)
C(77) 0.054(4) 0.093(5) 0.051(4) -0.036(4) 0.011(3) -0.022(4)
C(78) 0.087(5) 0.064(4) 0.049(4) -0.031(4) -0.001(4) 0.003(3)
C(79) 0.077(5) 0.057(4) 0.056(4) -0.013(4) -0.007(4) -0.002(3)
C(80) 0.063(4) 0.048(3) 0.054(4) -0.015(3) -0.001(3) -0.008(3)
C(81) 0.040(3) 0.047(3) 0.044(3) 0.001(3) 0.004(3) -0.010(3)
C(82) 0.048(4) 0.067(4) 0.051(4) -0.010(3) 0.002(3) -0.022(3)
C(83) 0.043(4) 0.073(4) 0.049(4) 0.004(3) 0.001(3) -0.016(3)
C(84) 0.046(4) 0.090(5) 0.054(4) 0.000(4) 0.002(3) -0.039(4)
C(85) 0.053(4) 0.063(4) 0.049(4) -0.005(3) 0.011(3) -0.022(3)
C(86) 0.046(4) 0.054(3) 0.048(3) -0.011(3) 0.003(3) -0.021(3)
C(87) 0.050(4) 0.050(3) 0.051(3) -0.016(3) 0.009(3) -0.030(3)
C(88) 0.054(4) 0.048(3) 0.052(4) -0.005(3) 0.008(3) -0.017(3)
C(89) 0.049(4) 0.064(4) 0.070(4) -0.008(3) 0.020(3) -0.033(3)
C(90) 0.044(4) 0.092(5) 0.086(5) -0.012(4) 0.003(4) -0.044(4)
C(91) 0.047(4) 0.089(5) 0.068(4) -0.015(4) 0.003(3) -0.037(4)
C(92) 0.051(4) 0.065(4) 0.048(3) -0.010(3) -0.002(3) -0.026(3)
C(93) 0.041(3) 0.049(3) 0.042(3) -0.016(3) 0.012(3) -0.011(3)
C(94) 0.056(4) 0.061(4) 0.080(5) -0.018(3) 0.013(3) -0.040(3)
C(95) 0.064(5) 0.084(5) 0.106(6) -0.002(4) 0.009(4) -0.054(5)
C(96) 0.085(6) 0.060(4) 0.079(5) -0.011(4) 0.004(4) -0.033(4)
C(97) 0.087(5) 0.068(4) 0.047(4) -0.035(4) 0.023(4) -0.030(3)
C(98) 0.064(4) 0.046(3) 0.036(3) -0.022(3) 0.008(3) -0.013(3)
C(99) 0.078(5) 0.075(5) 0.096(6) -0.021(4) 0.018(4) -0.033(4)
C(100) 0.052(4) 0.068(4) 0.072(5) -0.010(4) 0.011(4) -0.025(4)
C(101) 0.092(6) 0.087(5) 0.085(5) -0.009(5) -0.009(4) -0.033(4)
C(102) 0.087(6) 0.085(5) 0.117(7) -0.013(5) 0.010(5) -0.026(5)
C(103) 0.059(5) 0.084(6) 0.124(7) -0.009(5) -0.008(5) -0.019(6)
C(104) 0.079(6) 0.097(6) 0.127(7) -0.027(5) -0.021(5) 0.009(5)
C(105) 0.098(8) 0.46(2) 0.092(7) -0.15(1) -0.037(6) 0.093(10)
C(106) 0.15(1) 0.081(6) 0.134(9) 0.013(7) -0.075(8) -0.049(7)
C(107) 0.18(1) 0.137(9) 0.141(9) -0.022(8) -0.065(8) -0.060(7)
B(1) 0.058(4) 0.042(4) 0.038(4) -0.005(3) -0.000(3) -0.014(3)

loop_
_geom_bond_atom_site_label_1
_geom_bond_atom_site_label_2
_geom_bond_distance
_geom_bond_site_symmetry_1
_geom_bond_site_symmetry_2
_geom_bond_publ_flag
Cu(1) O(2) 1.856(3) . . yes
Cu(1) N(1) 2.069(4) . . yes
Cu(1) N(2) 2.079(4) . . yes
Cu(1) N(3) 2.144(4) . . yes
Cu(1) N(4) 2.095(4) . . yes
Fe(1) O(2) 1.758(3) . . yes
Fe(1) N(5) 2.121(4) . . yes
Fe(1) N(6) 2.113(4) . . yes
Fe(1) N(7) 2.106(4) . . yes
Fe(1) N(8) 2.119(4) . . yes
O(1) C(7) 1.226(5) . . yes
O(3) C(100) 1.204(7) . . yes
O(4) C(103) 1.240(8) . . yes
O(5) C(106) 1.217(9) . . yes
N(1) C(1) 1.338(6) . . yes
N(1) C(5) 1.352(5) . . yes
N(2) C(8) 1.344(6) . . yes
N(2) C(12) 1.349(6) . . yes
N(3) C(15) 1.347(6) . . yes
N(3) C(19) 1.338(6) . . yes
N(4) C(6) 1.483(6) . . yes
N(4) C(13) 1.476(6) . . yes
N(4) C(20) 1.471(6) . . yes
N(5) C(29) 1.387(5) . . yes
N(5) C(32) 1.392(5) . . yes
N(6) C(34) 1.388(5) . . yes
N(6) C(37) 1.380(6) . . yes
N(7) C(39) 1.382(5) . . yes
N(7) C(42) 1.389(5) . . yes
N(8) C(44) 1.383(5) . . yes
N(8) C(47) 1.385(5) . . yes
N(9) C(7) 1.361(5) . . yes
N(9) C(22) 1.407(5) . . yes
N(9) H(1) 0.950 . . no
C(1) C(2) 1.373(6) . . yes
C(1) C(6) 1.529(6) . . yes
C(2) C(3) 1.391(6) . . yes
C(2) H(2) 0.950 . . no
C(3) C(4) 1.387(6) . . yes
C(3) H(3) 0.950 . . no
C(4) C(5) 1.387(6) . . yes
C(4) C(7) 1.499(6) . . yes
C(5) H(4) 0.950 . . no
C(6) H(5) 0.950 . . no
C(6) H(6) 0.950 . . no
C(8) C(9) 1.369(7) . . yes
C(8) C(13) 1.498(7) . . yes
C(9) C(10) 1.384(8) . . yes
C(9) H(7) 0.950 . . no
C(10) C(11) 1.373(8) . . yes
C(10) H(8) 0.950 . . no
C(11) C(12) 1.384(7) . . yes
C(11) C(14) 1.507(8) . . yes
C(12) H(9) 0.950 . . no
C(13) H(10) 0.950 . . no
C(13) H(11) 0.950 . . no
C(14) H(12) 0.950 . . no
C(14) H(13) 0.950 . . no
C(14) H(14) 0.950 . . no
C(15) C(16) 1.388(6) . . yes
C(15) C(20) 1.498(7) . . yes
C(16) C(17) 1.381(7) . . yes
C(16) H(15) 0.950 . . no
C(17) C(18) 1.384(7) . . yes
C(17) H(16) 0.950 . . no
C(18) C(19) 1.404(6) . . yes
C(18) C(21) 1.509(7) . . yes
C(19) H(17) 0.950 . . no
C(20) H(18) 0.950 . . no
C(20) H(19) 0.950 . . no
C(21) H(20) 0.950 . . no
C(21) H(21) 0.950 . . no
C(21) H(22) 0.950 . . no
C(22) C(23) 1.403(6) . . yes
C(22) C(27) 1.398(6) . . yes
C(23) C(24) 1.381(6) . . yes
C(23) H(23) 0.950 . . no
C(24) C(25) 1.385(7) . . yes
C(24) H(24) 0.950 . . no
C(25) C(26) 1.388(7) . . yes
C(25) H(25) 0.950 . . no
C(26) C(27) 1.380(6) . . yes
C(26) H(26) 0.950 . . no
C(27) C(28) 1.520(6) . . yes
C(28) C(29) 1.389(6) . . yes
C(28) C(47) 1.398(6) . . yes
C(29) C(30) 1.439(6) . . yes
C(30) C(31) 1.338(7) . . yes
C(30) H(27) 0.950 . . no
C(31) C(32) 1.447(6) . . yes
C(31) H(28) 0.950 . . no
C(32) C(33) 1.392(6) . . yes
C(33) C(34) 1.389(6) . . yes
C(33) C(48) 1.514(6) . . yes
C(34) C(35) 1.443(6) . . yes
C(35) C(36) 1.340(6) . . yes
C(35) H(29) 0.950 . . no
C(36) C(37) 1.451(6) . . yes
C(36) H(30) 0.950 . . no
C(37) C(38) 1.403(6) . . yes
C(38) C(39) 1.400(6) . . yes
C(38) C(57) 1.504(6) . . yes
C(39) C(40) 1.440(6) . . yes
C(40) C(41) 1.334(6) . . yes
C(40) H(31) 0.950 . . no
C(41) C(42) 1.434(6) . . yes
C(41) H(32) 0.950 . . no
C(42) C(43) 1.390(6) . . yes
C(43) C(44) 1.400(6) . . yes
C(43) C(66) 1.505(6) . . yes
C(44) C(45) 1.445(6) . . yes
C(45) C(46) 1.345(6) . . yes
C(45) H(33) 0.950 . . no
C(46) C(47) 1.439(6) . . yes
C(46) H(34) 0.950 . . no
C(48) C(49) 1.400(7) . . yes
C(48) C(53) 1.386(6) . . yes
C(49) C(50) 1.405(7) . . yes
C(49) C(54) 1.505(7) . . yes
C(50) C(51) 1.382(7) . . yes
C(50) H(35) 0.950 . . no
C(51) C(52) 1.391(8) . . yes
C(51) C(55) 1.509(7) . . yes
C(52) C(53) 1.415(7) . . yes
C(52) H(36) 0.950 . . no
C(53) C(56) 1.502(7) . . yes
C(54) H(37) 0.950 . . no
C(54) H(38) 0.950 . . no
C(54) H(39) 0.950 . . no
C(55) H(40) 0.950 . . no
C(55) H(41) 0.950 . . no
C(55) H(42) 0.950 . . no
C(56) H(43) 0.950 . . no
C(56) H(44) 0.950 . . no
C(56) H(45) 0.950 . . no
C(57) C(58) 1.413(6) . . yes
C(57) C(62) 1.395(6) . . yes
C(58) C(59) 1.388(7) . . yes
C(58) C(63) 1.530(7) . . yes
C(59) C(60) 1.367(7) . . yes
C(59) H(46) 0.950 . . no
C(60) C(61) 1.392(6) . . yes
C(60) C(64) 1.515(7) . . yes
C(61) C(62) 1.397(6) . . yes
C(61) H(47) 0.950 . . no
C(62) C(65) 1.510(6) . . yes
C(63) H(48) 0.950 . . no
C(63) H(49) 0.950 . . no
C(63) H(50) 0.950 . . no
C(64) H(51) 0.950 . . no
C(64) H(52) 0.950 . . no
C(64) H(53) 0.950 . . no
C(65) H(54) 0.950 . . no
C(65) H(55) 0.950 . . no
C(65) H(56) 0.950 . . no
C(66) C(67) 1.415(6) . . yes
C(66) C(71) 1.392(6) . . yes
C(67) C(68) 1.392(7) . . yes
C(67) C(72) 1.516(7) . . yes
C(68) C(69) 1.389(7) . . yes
C(68) H(57) 0.950 . . no
C(69) C(70) 1.390(7) . . yes
C(69) C(73) 1.520(7) . . yes
C(70) C(71) 1.407(6) . . yes
C(70) H(58) 0.950 . . no
C(71) C(74) 1.509(7) . . yes
C(72) H(59) 0.950 . . no
C(72) H(60) 0.950 . . no
C(72) H(61) 0.950 . . no
C(73) H(62) 0.950 . . no
C(73) H(63) 0.950 . . no
C(73) H(64) 0.950 . . no
C(74) H(65) 0.950 . . no
C(74) H(66) 0.950 . . no
C(74) H(67) 0.950 . . no
C(75) C(76) 1.394(7) . . yes
C(75) C(80) 1.422(7) . . yes
C(75) B(1) 1.649(8) . . yes
C(76) C(77) 1.392(7) . . yes
C(76) H(68) 0.950 . . no
C(77) C(78) 1.375(8) . . yes
C(77) H(69) 0.950 . . no
C(78) C(79) 1.369(9) . . yes
C(78) H(70) 0.950 . . no
C(79) C(80) 1.398(7) . . yes
C(79) H(71) 0.950 . . no
C(80) H(72) 0.950 . . no
C(81) C(82) 1.406(7) . . yes
C(81) C(86) 1.388(7) . . yes
C(81) B(1) 1.665(8) . . yes
C(82) C(83) 1.400(7) . . yes
C(82) H(73) 0.950 . . no
C(83) C(84) 1.382(8) . . yes
C(83) H(74) 0.950 . . no
C(84) C(85) 1.370(8) . . yes
C(84) H(75) 0.950 . . no
C(85) C(86) 1.384(7) . . yes
C(85) H(76) 0.950 . . no
C(86) H(77) 0.950 . . no
C(87) C(88) 1.422(7) . . yes
C(87) C(92) 1.393(7) . . yes
C(87) B(1) 1.666(9) . . yes
C(88) C(89) 1.400(8) . . yes
C(88) H(78) 0.950 . . no
C(89) C(90) 1.377(8) . . yes
C(89) H(79) 0.950 . . no
C(90) C(91) 1.381(9) . . yes
C(90) H(80) 0.950 . . no
C(91) C(92) 1.387(8) . . yes
C(91) H(81) 0.950 . . no
C(92) H(82) 0.950 . . no
C(93) C(94) 1.378(7) . . yes
C(93) C(98) 1.395(7) . . yes
C(93) B(1) 1.644(8) . . yes
C(94) C(95) 1.426(8) . . yes
C(94) H(83) 0.950 . . no
C(95) C(96) 1.366(9) . . yes
C(95) H(84) 0.950 . . no
C(96) C(97) 1.366(9) . . yes
C(96) H(85) 0.950 . . no
C(97) C(98) 1.397(7) . . yes
C(97) H(86) 0.950 . . no
C(98) H(87) 0.950 . . no
C(99) C(100) 1.485(9) . . yes
C(99) H(88) 0.950 . . no
C(99) H(89) 0.950 . . no
C(99) H(90) 0.950 . . no
C(100) C(101) 1.477(8) . . yes
C(101) H(91) 0.950 . . no
C(101) H(92) 0.950 . . no
C(101) H(93) 0.950 . . no
C(102) C(103) 1.49(1) . . yes
C(102) H(94) 0.950 . . no
C(102) H(95) 0.950 . . no
C(102) H(96) 0.950 . . no
C(103) C(104) 1.498(10) . . yes
C(104) H(97) 0.950 . . no
C(104) H(98) 0.950 . . no
C(104) H(99) 0.950 . . no
C(105) C(106) 1.45(1) . . yes
C(105) H(100) 0.948 . . no
C(105) H(101) 0.949 . . no
C(105) H(102) 0.953 . . no
C(106) C(107) 1.48(1) . . yes
C(107) H(103) 0.949 . . no
C(107) H(104) 0.951 . . no
C(107) H(105) 0.951 . . no
